data_2008120
loop_
_publ_author_name
'S. Banumathi'
'D. Velmurugan'
'E. Subramanian'
'N. Ashish'
'R. Kishore'

_publ_section_title <i>tert</i>-Butoxycarbonyl-<small>L</small>-leucyl-<small>L</small>-threoninamide
_journal_issue 1
_journal_name_full 'Acta Crystallographica Section C'
_journal_page_first 78
_journal_page_last 79
_journal_paper_doi 10.1107/S0108270198010385
_journal_volume 55
_journal_year 1999
_chemical_formula_sum 'C15 H29 N3 O5'
_chemical_formula_weight 331.41
_chemical_name_systematic
;
Ter-butoxy carbonyl L-Leucyl-L-Threonyl amide
;
_space_group_IT_number 19
_symmetry_cell_setting orthorhombic
_symmetry_space_group_name_Hall 'P 2ac 2ab'
_symmetry_space_group_name_H-M 'P 21 21 21'
_audit_creation_method SHELXL
_cell_angle_alpha 90.00
_cell_angle_beta 90.00
_cell_angle_gamma 90.00
_cell_formula_units_Z 4
_cell_length_a 7.713(2)
_cell_length_b 8.6740(10)
_cell_length_c 28.325(6)
_cell_measurement_reflns_used 25
_cell_measurement_temperature 293(2)
_cell_measurement_theta_max 22
_cell_measurement_theta_min 15
_cell_volume 1895.0(7)
_computing_cell_refinement 'SDP (Frenz, 1978)'
_computing_data_collection 'CAD-4 Software (Enraf-Nonius, 1989)'
_computing_data_reduction 'CAD-4 Software'
_computing_molecular_graphics 'ZORTEP (Zsolnai, 1997)'
_computing_publication_material 'SHELXL and PARST (Nardelli, 1995)'
_computing_structure_refinement 'SHELXL-93 (Sheldrick, 1993)'
_computing_structure_solution 'SHELXS-86 (Sheldrick, 1990)'
_diffrn_ambient_temperature 293(2)
_diffrn_measurement_device_type 'Enraf-Nonius CAD4 diffractometer'
_diffrn_measurement_method '\w/2\q scans'
_diffrn_radiation_monochromator graphite
_diffrn_radiation_source 'fine-focus sealed tube'
_diffrn_radiation_type CuK\a
_diffrn_radiation_wavelength 1.5418
_diffrn_reflns_av_R_equivalents 0.0000
_diffrn_reflns_av_sigmaI/netI 0.0152
_diffrn_reflns_limit_h_max 9
_diffrn_reflns_limit_h_min 0
_diffrn_reflns_limit_k_max 10
_diffrn_reflns_limit_k_min 0
_diffrn_reflns_limit_l_max 35
_diffrn_reflns_limit_l_min 0
_diffrn_reflns_number 2140
_diffrn_reflns_theta_max 73
_diffrn_reflns_theta_min 3.12
_diffrn_standards_decay_% <1
_diffrn_standards_interval_count 100
_diffrn_standards_number 3
_exptl_absorpt_coefficient_mu 0.719
_exptl_absorpt_correction_type none
_exptl_crystal_colour Colourless
_exptl_crystal_density_diffrn 1.162
_exptl_crystal_density_meas ?
_exptl_crystal_description parallelepiped
_exptl_crystal_F_000 720
_exptl_crystal_size_max 0.40
_exptl_crystal_size_mid 0.28
_exptl_crystal_size_min 0.20
_refine_diff_density_max 0.357
_refine_diff_density_min -0.249
_refine_ls_abs_structure_Flack 0.1(4)
_refine_ls_extinction_coef 0.0040(12)
_refine_ls_extinction_method SHELXL
_refine_ls_goodness_of_fit_ref 1.008
_refine_ls_hydrogen_treatment constr
_refine_ls_matrix_type full
_refine_ls_number_parameters 215
_refine_ls_number_reflns 2137
_refine_ls_number_restraints 0
_refine_ls_restrained_S_all 1.011
_refine_ls_restrained_S_obs 1.009
_refine_ls_R_factor_all 0.0619
_refine_ls_R_factor_gt 0.0590
_refine_ls_shift/su_max 0.003
_refine_ls_shift/su_mean 0.001
_refine_ls_structure_factor_coef Fsqd
_refine_ls_weighting_details 'w = 1/[\s^2^(Fo^2^)+(0.0708P)^2^] where P=(Fo^2^+2Fc^2^)/3'
_refine_ls_weighting_scheme calc
_refine_ls_wR_factor_ref 0.1759
_reflns_number_observed 2030
_reflns_number_total 2140
_reflns_observed_criterion >2sigma(I)
_cod_data_source_file vj1089.cif
_cod_data_source_block thrn
_cod_depositor_comments
;
The following automatic conversions were performed:
'_symmetry_cell_setting' value 'Orthorhombic' changed to 'orthorhombic'
according to '/home/saulius/struct/CIF-dictionaries/cif_core.dic'
dictionary named 'cif_core.dic' version 2.4.1 from 2010-06-29.

Automatic conversion script
Id: cif_fix_enum 1527 2010-12-29 10:47:43Z saulius 

The following automatic conversions were performed:

'_exptl_absorpt_correction_type' value 'None' changed to 'none'
according to /home/saulius/struct/CIF-dictionaries/cif_core.dic
dictionary named 'cif_core.dic' version 2.4.1 from 2010-06-29.

Automatic conversion script
Id: cif_fix_values 1715 2011-07-08 13:25:40Z adriana 

The following automatic conversions were performed:

'_exptl_crystal_density_meas' value 'not measured' was changed to '?'
- the value is perceived as not measured.

Automatic conversion script
Id: cif_fix_values 3008 2015-01-20 13:52:24Z robertas 

The following automatic conversions were performed:

'_refine_ls_weighting_scheme' value 'calc w =
1/[\s^2^(Fo^2^)+(0.0708P)^2^] where P=(Fo^2^+2Fc^2^)/3' was changed
to 'calc'. New tag '_refine_ls_weighting_details' was created. The
value of the new tag was set to 'w = 1/[\s^2^(Fo^2^)+(0.0708P)^2^]
where P=(Fo^2^+2Fc^2^)/3'.

Automatic conversion script
Id: cif_fix_values 3143 2015-03-26 13:38:13Z robertas 
;
_cod_database_code 2008120
_cod_database_fobs_code 2008120

loop_
_symmetry_equiv_pos_as_xyz
'x, y, z'
'x+1/2, -y+1/2, -z'
'-x, y+1/2, -z+1/2'
'-x+1/2, -y, z+1/2'

loop_
_atom_site_aniso_label
_atom_site_aniso_U_11
_atom_site_aniso_U_22
_atom_site_aniso_U_33
_atom_site_aniso_U_12
_atom_site_aniso_U_13
_atom_site_aniso_U_23
C1 0.104(3) 0.045(2) 0.038(2) -0.003(2) 0.019(2) 0.0105(14)
C2 0.108(5) 0.090(4) 0.104(4) -0.033(4) 0.040(4) 0.005(3)
C3 0.183(7) 0.041(2) 0.080(3) -0.002(3) 0.044(4) 0.013(2)
C4 0.148(6) 0.091(4) 0.061(2) -0.010(4) -0.019(3) 0.031(3)
O1 0.082(2) 0.0315(10) 0.0362(10) 0.0006(12) 0.0110(12) 0.0064(9)
C0' 0.040(2) 0.0337(13) 0.0332(12) 0.0040(13) 0.0008(12) 0.0027(11)
O0' 0.080(2) 0.0456(12) 0.0464(12) 0.0083(14) 0.0249(13) 0.0011(10)
N1 0.0450(14) 0.0304(11) 0.0291(11) 0.0045(10) 0.0032(10) 0.0024(9)
C1A 0.041(2) 0.0297(13) 0.0303(12) 0.0002(12) -0.0026(11) -0.0009(11)
C1B 0.037(2) 0.046(2) 0.046(2) -0.0048(14) -0.0054(12) 0.0056(14)
C1G 0.052(2) 0.070(2) 0.059(2) 0.005(2) -0.017(2) 0.006(2)
C1D1 0.055(3) 0.135(5) 0.088(3) 0.006(3) -0.022(2) 0.009(4)
C1D2 0.080(4) 0.251(10) 0.068(3) 0.012(6) -0.032(3) -0.035(5)
C1' 0.0314(13) 0.0285(12) 0.0347(12) -0.0006(11) -0.0013(10) -0.0005(10)
O1' 0.0613(14) 0.0251(9) 0.0552(12) -0.0066(10) -0.0194(11) 0.0051(9)
N2 0.0370(12) 0.0235(10) 0.0373(11) -0.0015(9) -0.0068(10) 0.0029(8)
C2A 0.0315(14) 0.0245(11) 0.0363(12) -0.0022(10) -0.0023(11) 0.0024(10)
C2B 0.040(2) 0.0307(13) 0.0360(13) 0.0038(12) -0.0047(11) 0.0045(11)
C2G 0.044(2) 0.058(2) 0.049(2) -0.006(2) 0.0069(14) 0.009(2)
O2G 0.0498(14) 0.0380(11) 0.0517(12) 0.0061(10) -0.0044(10) -0.0104(9)
C2' 0.040(2) 0.0283(13) 0.0402(13) -0.0038(12) -0.0011(13) 0.0014(12)
O2' 0.0458(13) 0.0367(11) 0.0694(14) -0.0105(11) -0.0051(11) 0.0141(11)
N3 0.0369(14) 0.0397(14) 0.057(2) -0.0043(12) -0.0047(12) 0.0032(12)

loop_
_atom_site_label
_atom_site_fract_x
_atom_site_fract_y
_atom_site_fract_z
_atom_site_U_iso_or_equiv
_atom_site_thermal_displace_type
_atom_site_calc_flag
_atom_site_refinement_flags
_atom_site_occupancy
_atom_site_disorder_group
_atom_site_type_symbol
C1 0.0341(7) 0.0336(5) 0.18426(12) 0.0624(12) Uani d . 1 . C
C2 -0.1559(8) 0.0606(8) 0.1937(2) 0.101(2) Uani d . 1 . C
H12 -0.2214(8) 0.0383(8) 0.1657(2) 0.080 Uiso calc R 1 . H
H22 -0.1736(8) 0.1663(8) 0.2026(2) 0.080 Uiso calc R 1 . H
H32 -0.1936(8) -0.0055(8) 0.2189(2) 0.080 Uiso calc R 1 . H
C3 0.0583(12) -0.1273(5) 0.1662(2) 0.101(2) Uani d . 1 . C
H13 -0.0138(12) -0.1430(5) 0.1390(2) 0.080 Uiso calc R 1 . H
H23 0.0268(12) -0.1996(5) 0.1904(2) 0.080 Uiso calc R 1 . H
H33 0.1776(12) -0.1425(5) 0.1576(2) 0.080 Uiso calc R 1 . H
C4 0.1427(9) 0.0659(7) 0.2266(2) 0.100(2) Uani d . 1 . C
H14 0.1228(9) 0.1698(7) 0.2370(2) 0.080 Uiso calc R 1 . H
H24 0.2629(9) 0.0533(7) 0.2186(2) 0.080 Uiso calc R 1 . H
H34 0.1125(9) -0.0045(7) 0.2514(2) 0.080 Uiso calc R 1 . H
O1 0.0953(4) 0.1271(2) 0.14393(7) 0.0497(7) Uani d . 1 . O
C0' 0.0889(4) 0.2819(3) 0.14584(10) 0.0357(6) Uani d . 1 . C
O0' 0.0239(4) 0.3564(3) 0.17705(9) 0.0573(7) Uani d . 1 . O
N1 0.1631(4) 0.3414(3) 0.10656(8) 0.0348(6) Uani d . 1 . N
H1N1 0.1954(4) 0.2816(3) 0.08400(8) 0.080 Uiso calc R 1 . H
C1A 0.1880(4) 0.5076(3) 0.10273(9) 0.0336(6) Uani d . 1 . C
H1A 0.1383(4) 0.5541(3) 0.13123(9) 0.080 Uiso calc R 1 . H
C1B 0.3806(4) 0.5518(4) 0.10153(11) 0.0429(7) Uani d . 1 . C
H11B 0.4322(4) 0.5069(4) 0.07348(11) 0.080 Uiso calc R 1 . H
H21B 0.3891(4) 0.6629(4) 0.09855(11) 0.080 Uiso calc R 1 . H
C1G 0.4869(5) 0.5021(6) 0.14411(14) 0.0603(10) Uani d . 1 . C
H1G 0.4770(5) 0.3897(6) 0.14669(14) 0.080 Uiso calc R 1 . H
C1D1 0.6764(6) 0.5396(9) 0.1355(2) 0.092(2) Uani d . 1 . C
H1D1 0.7126(6) 0.4945(9) 0.1061(2) 0.080 Uiso calc R 1 . H
H2D1 0.7453(6) 0.4985(9) 0.1607(2) 0.080 Uiso calc R 1 . H
H3D1 0.6911(6) 0.6494(9) 0.1340(2) 0.080 Uiso calc R 1 . H
C1D2 0.4259(8) 0.5678(12) 0.1885(2) 0.133(3) Uani d . 1 . C
H1D2 0.3058(8) 0.5424(12) 0.1929(2) 0.080 Uiso calc R 1 . H
H2D2 0.4390(8) 0.6779(12) 0.1876(2) 0.080 Uiso calc R 1 . H
H3D2 0.4926(8) 0.5265(12) 0.2141(2) 0.080 Uiso calc R 1 . H
C1' 0.0925(4) 0.5769(3) 0.06060(9) 0.0315(6) Uani d . 1 . C
O1' 0.1006(4) 0.7159(2) 0.05225(8) 0.0472(6) Uani d . 1 . O
N2 0.0001(3) 0.4779(3) 0.03437(8) 0.0326(5) Uani d . 1 . N
H1N2 0.0142(3) 0.3809(3) 0.03951(8) 0.080 Uiso calc R 1 . H
C2A -0.1219(4) 0.5230(3) -0.00212(9) 0.0308(6) Uani d . 1 . C
H2A -0.1588(4) 0.6297(3) 0.00328(9) 0.080 Uiso calc R 1 . H
C2B -0.0497(4) 0.5076(3) -0.05266(10) 0.0356(7) Uani d . 1 . C
H12B -0.1317(4) 0.5584(3) -0.07402(10) 0.080 Uiso calc R 1 . H
C2G 0.1240(5) 0.5874(5) -0.05825(12) 0.0503(8) Uani d . 1 . C
H12G 0.1642(5) 0.5752(5) -0.09011(12) 0.080 Uiso calc R 1 . H
H22G 0.2064(5) 0.5424(5) -0.03691(12) 0.080 Uiso calc R 1 . H
H32G 0.1114(5) 0.6951(5) -0.05128(12) 0.080 Uiso calc R 1 . H
O2G -0.0387(3) 0.3500(3) -0.06643(8) 0.0465(6) Uani d . 1 . O
C2' -0.2784(4) 0.4165(3) 0.00189(10) 0.0361(6) Uani d . 1 . C
O2' -0.2640(3) 0.2907(3) 0.02198(8) 0.0506(6) Uani d . 1 . O
N3 -0.4230(4) 0.4643(3) -0.01836(11) 0.0446(7) Uani d . 1 . N
H1N3 -0.501(8) 0.386(7) -0.0225(17) 0.080 Uiso d . 1 . H
H2N3 -0.424(8) 0.543(7) -0.0329(18) 0.080 Uiso d . 1 . H

loop_
_atom_type_symbol
_atom_type_description
_atom_type_scat_dispersion_real
_atom_type_scat_dispersion_imag
_atom_type_scat_source
C C 0.0033 0.0016 'International Tables Vol C Tables 4.2.6.8 and 6.1.1.4'
H H 0.0000 0.0000 'International Tables Vol C Tables 4.2.6.8 and 6.1.1.4'
N N 0.0061 0.0033 'International Tables Vol C Tables 4.2.6.8 and 6.1.1.4'
O O 0.0106 0.0060 'International Tables Vol C Tables 4.2.6.8 and 6.1.1.4'

loop_
_geom_angle_atom_site_label_1
_geom_angle_atom_site_label_2
_geom_angle_atom_site_label_3
_geom_angle
O1 C1 C4 109.8(4)
O1 C1 C3 102.0(3)
C4 C1 C3 112.3(5)
O1 C1 C2 111.3(4)
C4 C1 C2 112.0(4)
C3 C1 C2 109.1(5)
C1 C2 H12 109.5(3)
C1 C2 H22 109.5(3)
H12 C2 H22 109.5
C1 C2 H32 109.5(3)
H12 C2 H32 109.5
H22 C2 H32 109.5
C1 C3 H13 109.5(4)
C1 C3 H23 109.5(2)
H13 C3 H23 109.5
C1 C3 H33 109.5(4)
H13 C3 H33 109.5
H23 C3 H33 109.5
C1 C4 H14 109.5(3)
C1 C4 H24 109.5(3)
H14 C4 H24 109.5
C1 C4 H34 109.5(3)
H14 C4 H34 109.5
H24 C4 H34 109.5
C0' O1 C1 120.3(3)
O0' C0' O1 125.5(3)
O0' C0' N1 125.1(3)
O1 C0' N1 109.4(2)
C0' N1 C1A 119.6(2)
C0' N1 H1N1 120.2(2)
C1A N1 H1N1 120.21(15)
N1 C1A C1' 112.6(2)
N1 C1A C1B 112.1(3)
C1' C1A C1B 110.6(2)
N1 C1A H1A 107.09(15)
C1' C1A H1A 107.09(14)
C1B C1A H1A 107.1(2)
C1G C1B C1A 115.7(3)
C1G C1B H11B 108.4(2)
C1A C1B H11B 108.4(2)
C1G C1B H21B 108.4(2)
C1A C1B H21B 108.4(2)
H11B C1B H21B 107.4
C1D2 C1G C1D1 111.5(5)
C1D2 C1G C1B 113.5(4)
C1D1 C1G C1B 109.3(4)
C1D2 C1G H1G 107.4(5)
C1D1 C1G H1G 107.4(4)
C1B C1G H1G 107.4(2)
C1G C1D1 H1D1 109.5(3)
C1G C1D1 H2D1 109.5(3)
H1D1 C1D1 H2D1 109.5
C1G C1D1 H3D1 109.5(4)
H1D1 C1D1 H3D1 109.5
H2D1 C1D1 H3D1 109.5
C1G C1D2 H1D2 109.5(3)
C1G C1D2 H2D2 109.5(4)
H1D2 C1D2 H2D2 109.5
C1G C1D2 H3D2 109.5(3)
H1D2 C1D2 H3D2 109.5
H2D2 C1D2 H3D2 109.5
O1' C1' N2 123.3(3)
O1' C1' C1A 120.8(3)
N2 C1' C1A 116.0(2)
C1' N2 C2A 124.5(2)
C1' N2 H1N2 117.75(15)
C2A N2 H1N2 117.75(13)
N2 C2A C2' 107.3(2)
N2 C2A C2B 113.8(2)
C2' C2A C2B 107.6(2)
N2 C2A H2A 109.36(14)
C2' C2A H2A 109.4(2)
C2B C2A H2A 109.36(14)
O2G C2B C2G 110.9(3)
O2G C2B C2A 111.0(2)
C2G C2B C2A 112.1(2)
O2G C2B H12B 107.5(2)
C2G C2B H12B 107.5(2)
C2A C2B H12B 107.50(15)
C2B C2G H12G 109.5(2)
C2B C2G H22G 109.5(2)
H12G C2G H22G 109.5
C2B C2G H32G 109.5(2)
H12G C2G H32G 109.5
H22G C2G H32G 109.5
O2' C2' N3 123.6(3)
O2' C2' C2A 119.9(3)
N3 C2' C2A 116.5(2)
C2' N3 H1N3 112.(4)
C2' N3 H2N3 120.(4)
H1N3 N3 H2N3 124.(5)

loop_
_geom_bond_atom_site_label_1
_geom_bond_atom_site_label_2
_geom_bond_site_symmetry_2
_geom_bond_distance
_geom_bond_publ_flag
C1 O1 . 1.478(4) ?
C1 C4 . 1.489(7) ?
C1 C3 . 1.498(6) ?
C1 C2 . 1.508(8) ?
C2 H12 . 0.96 ?
C2 H22 . 0.96 ?
C2 H32 . 0.96 ?
C3 H13 . 0.96 ?
C3 H23 . 0.96 ?
C3 H33 . 0.96 ?
C4 H14 . 0.96 ?
C4 H24 . 0.96 ?
C4 H34 . 0.96 ?
O1 C0' . 1.345(3) ?
C0' O0' . 1.204(4) ?
C0' N1 . 1.354(4) ?
N1 C1A . 1.458(4) ?
N1 H1N1 . 0.86 ?
C1A C1' . 1.526(4) ?
C1A C1B . 1.535(4) ?
C1A H1A . 0.98 ?
C1B C1G . 1.520(5) ?
C1B H11B . 0.97 ?
C1B H21B . 0.97 ?
C1G C1D2 . 1.459(7) ?
C1G C1D1 . 1.517(7) ?
C1G H1G . 0.98 ?
C1D1 H1D1 . 0.96 ?
C1D1 H2D1 . 0.96 ?
C1D1 H3D1 . 0.96 ?
C1D2 H1D2 . 0.96 ?
C1D2 H2D2 . 0.96 ?
C1D2 H3D2 . 0.96 ?
C1' O1' . 1.231(3) ?
C1' N2 . 1.341(4) ?
N2 C2A . 1.452(3) ?
N2 H1N2 . 0.86 ?
C2A C2' . 1.524(4) ?
C2A C2B . 1.542(4) ?
C2A H2A . 0.98 ?
C2B O2G . 1.423(3) ?
C2B C2G . 1.516(5) ?
C2B H12B . 0.98 ?
C2G H12G . 0.96 ?
C2G H22G . 0.96 ?
C2G H32G . 0.96 ?
C2' O2' . 1.235(4) ?
C2' N3 . 1.320(4) ?
N3 H1N3 . 0.92(6) ?
N3 H2N3 . 0.80(5) ?

loop_
_geom_hbond_atom_site_label_D
_geom_hbond_atom_site_label_H
_geom_hbond_atom_site_label_A
_geom_hbond_site_symmetry_A
_geom_hbond_distance_DH
_geom_hbond_distance_HA
_geom_hbond_distance_DA
_geom_hbond_angle_DHA
_geom_hbond_publ_flag
N2 H1N2 O2' 1_555 0.86 2.34 2.629(3) 100 no
N1 H1N1 O2G 2_555 0.86 2.40 3.056(3) 134 yes
N3 H2N3 O1' 2_465 0.86 2.17 2.941(4) 163 yes
N3 H1N3 O2' 2_455 0.86 2.46 3.439(4) 161 no
O2G - O2' 2_555 - - 2.750(4) - yes

loop_
_geom_torsion_atom_site_label_1
_geom_torsion_atom_site_label_2
_geom_torsion_atom_site_label_3
_geom_torsion_atom_site_label_4
_geom_torsion
_geom_torsion_publ_flag
C4 C1 O1 C0' -62.8(5) ?
C3 C1 O1 C0' 177.9(5) ?
C2 C1 O1 C0' 61.7(5) ?
C1 O1 C0' O0' -6.0(6) ?
C1 O1 C0' N1 175.6(3) yes
O0' C0' N1 C1A 7.9(5) ?
O1 C0' N1 C1A -173.7(3) yes
C0' N1 C1A C1' -119.8(3) yes
C0' N1 C1A C1B 114.7(3) ?
N1 C1A C1B C1G -58.9(4) yes
C1' C1A C1B C1G 174.6(3) ?
C1A C1B C1G C1D2 -60.5(6) yes
C1A C1B C1G C1D1 174.4(3) yes
N1 C1A C1' O1' -179.7(3) ?
C1B C1A C1' O1' -53.5(4) ?
N1 C1A C1' N2 0.9(4) yes
C1B C1A C1' N2 127.1(3) ?
O1' C1' N2 C2A -10.0(5) ?
C1A C1' N2 C2A 169.3(3) yes
C1' N2 C2A C2' -139.6(3) yes
C1' N2 C2A C2B 101.4(3) ?
N2 C2A C2B O2G 73.2(3) yes
C2' C2A C2B O2G -45.5(3) ?
N2 C2A C2B C2G -51.5(3) yes
C2' C2A C2B C2G -170.2(2) ?
N2 C2A C2' O2' -21.1(4) ?
C2B C2A C2' O2' 101.7(3) ?
N2 C2A C2' N3 161.2(3) ?
C2B C2A C2' N3 -76.0(3) ?

loop_
_cod_related_entry_id
_cod_related_entry_database
_cod_related_entry_code
1 ChemSpider 24729603
